data_7127004
loop_
_publ_author_name
'Wong, Kevin Kei Gwan'
'Hoyas P\'erez, Nadia'
'White, Andrew J. P.'
'Lewis, James E. M.'

_publ_section_title
;
 Self-assembly of a porous metallo-[5]rotaxane.
;
_journal_issue 72
_journal_name_full 'Chemical communications (Cambridge, England)'
_journal_page_first 10453
_journal_page_last 10456
_journal_paper_doi 10.1039/d0cc04780e
_journal_volume 56
_journal_year 2020
_chemical_formula_moiety 'C37 H28 N4 O2, C32 H28 N4 O4, 3.5(C2 H4 Cl2)'
_chemical_formula_sum 'C76 H70 Cl7 N8 O6'
_chemical_formula_weight 1439.55
_space_group_crystal_system monoclinic
_space_group_IT_number 14
_space_group_name_Hall '-P 2ybc'
_space_group_name_H-M_alt 'P 1 21/c 1'
_atom_sites_solution_hydrogens mixed
_audit_creation_method SHELXL-2018/3
_audit_update_record
;
2020-05-05 deposited with the CCDC.	2020-07-29 downloaded from the CCDC.
;
_cell_angle_alpha 90
_cell_angle_beta 108.122(4)
_cell_angle_gamma 90
_cell_formula_units_Z 8
_cell_length_a 23.7142(10)
_cell_length_b 24.8126(5)
_cell_length_c 26.7983(10)
_cell_measurement_reflns_used 7756
_cell_measurement_temperature 173(2)
_cell_measurement_theta_max 22.5050
_cell_measurement_theta_min 2.6670
_cell_volume 14986.2(10)
_computing_cell_refinement 'CrysAlisPro, Rigaku OD'
_computing_data_collection 'CrysAlisPro, Rigaku OD'
_computing_data_reduction 'CrysAlisPro, Rigaku OD'
_computing_molecular_graphics 'Bruker SHELXTL'
_computing_publication_material 'CIFTAB-2014 (Sheldrick, 2017)'
_computing_structure_refinement 'SHELXL-2018/3 (Sheldrick, 2018)'
_computing_structure_solution 'SHELXS-2014 (Sheldrick, 2017)'
_diffrn_ambient_temperature 173(2)
_diffrn_detector_area_resol_mean 16.0382
_diffrn_measured_fraction_theta_full 0.990
_diffrn_measured_fraction_theta_max 0.805
_diffrn_measurement_device_type 'Agilent Xcalibur 3 E'
_diffrn_measurement_method 'omega scans'
_diffrn_radiation_type MoK\a
_diffrn_radiation_wavelength 0.71073
_diffrn_reflns_av_R_equivalents 0.0354
_diffrn_reflns_av_unetI/netI 0.0963
_diffrn_reflns_Laue_measured_fraction_full 0.990
_diffrn_reflns_Laue_measured_fraction_max 0.805
_diffrn_reflns_limit_h_max 31
_diffrn_reflns_limit_h_min -15
_diffrn_reflns_limit_k_max 31
_diffrn_reflns_limit_k_min -30
_diffrn_reflns_limit_l_max 34
_diffrn_reflns_limit_l_min -35
_diffrn_reflns_number 54115
_diffrn_reflns_point_group_measured_fraction_full 0.990
_diffrn_reflns_point_group_measured_fraction_max 0.805
_diffrn_reflns_theta_full 25.242
_diffrn_reflns_theta_max 28.364
_diffrn_reflns_theta_min 2.388
_diffrn_source 'Enhance (Mo) X-ray Source'
_exptl_absorpt_coefficient_mu 0.321
_exptl_absorpt_correction_T_max 0.957
_exptl_absorpt_correction_T_min 0.936
_exptl_absorpt_correction_type analytical
_exptl_absorpt_process_details
; 
CrysAlisPro 1.171.39.46 (Rigaku Oxford Diffraction, 2018) 
Analytical numeric absorption correction using a multifaceted crystal 
model based on expressions derived by R.C. Clark & J.S. Reid. 
(Clark, R. C. & Reid, J. S. (1995). Acta Cryst. A51, 887-897) 
Empirical absorption correction using spherical harmonics, 
implemented in SCALE3 ABSPACK scaling algorithm. 
;
_exptl_crystal_colour Colourless
_exptl_crystal_density_diffrn 1.276
_exptl_crystal_description blocks
_exptl_crystal_F_000 5992
_exptl_crystal_size_max 0.268
_exptl_crystal_size_mid 0.258
_exptl_crystal_size_min 0.176
_refine_diff_density_max 0.287
_refine_diff_density_min -0.321
_refine_diff_density_rms 0.048
_refine_ls_extinction_method none
_refine_ls_goodness_of_fit_ref 1.033
_refine_ls_hydrogen_treatment mixed
_refine_ls_matrix_type full
_refine_ls_number_parameters 1544
_refine_ls_number_reflns 30190
_refine_ls_number_restraints 55
_refine_ls_restrained_S_all 1.034
_refine_ls_R_factor_all 0.1595
_refine_ls_R_factor_gt 0.0728
_refine_ls_shift/su_max 0.008
_refine_ls_shift/su_mean 0.000
_refine_ls_structure_factor_coef Fsqd
_refine_ls_weighting_details 'w=1/[\s^2^(Fo^2^)+(0.0999P)^2^+1.7657P] where P=(Fo^2^+2Fc^2^)/3'
_refine_ls_weighting_scheme calc
_refine_ls_wR_factor_gt 0.1861
_refine_ls_wR_factor_ref 0.2263
_reflns_Friedel_coverage 0.000
_reflns_number_gt 13679
_reflns_number_total 30190
_reflns_threshold_expression 'I > 2\s(I)'
_cod_data_source_file d0cc04780e2.cif
_cod_data_source_block 1
_cod_depositor_comments 'Adding full bibliography for 7127004.cif.'
_cod_original_sg_symbol_H-M 'P 21/c'
_cod_database_code 7127004
_shelx_shelxl_version_number 2018/3
_shelx_space_group_comment
; 
The symmetry employed for this shelxl refinement is uniquely defined 
by the following loop, which should always be used as a source of 
symmetry information in preference to the above space-group names. 
They are only intended as comments. 
;

loop_
_space_group_symop_operation_xyz
'x, y, z'
'-x, y+1/2, -z+1/2'
'-x, -y, -z'
'x, -y-1/2, z-1/2'

loop_
_atom_site_label
_atom_site_type_symbol
_atom_site_fract_x
_atom_site_fract_y
_atom_site_fract_z
_atom_site_U_iso_or_equiv
_atom_site_adp_type
_atom_site_occupancy
_atom_site_site_symmetry_order
_atom_site_calc_flag
_atom_site_refinement_flags_posn
_atom_site_refinement_flags_adp
_atom_site_refinement_flags_occupancy
_atom_site_disorder_assembly
_atom_site_disorder_group
C1A C 0.65382(15) 0.35228(13) 0.74686(13) 0.0426(8) Uani 1 1 d . . . . .
C2A C 0.67498(16) 0.31953(14) 0.71508(14) 0.0493(9) Uani 1 1 d . . . . .
H2A H 0.655528 0.286347 0.703022 0.059 Uiso 1 1 calc R U . . .
C3A C 0.72407(17) 0.33400(15) 0.70032(15) 0.0537(10) Uani 1 1 d . . . . .
C4A C 0.75262(18) 0.38269(15) 0.71881(16) 0.0578(10) Uani 1 1 d . . . . .
H4A H 0.786589 0.393058 0.709495 0.069 Uiso 1 1 calc R U . . .
C5A C 0.73134(17) 0.41632(14) 0.75105(15) 0.0510(10) Uani 1 1 d . . . . .
C6A C 0.68114(15) 0.40089(13) 0.76416(14) 0.0437(9) Uani 1 1 d . . . . .
H6A H 0.665724 0.423940 0.785081 0.052 Uiso 1 1 calc R U . . .
O7A O 0.56743(11) 0.37172(9) 0.77145(9) 0.0494(6) Uani 1 1 d . . . . .
C7A C 0.60028(15) 0.33686(13) 0.76258(13) 0.0398(8) Uani 1 1 d . . . . .
N8A N 0.59119(11) 0.28413(9) 0.76621(10) 0.0393(7) Uani 1 1 d D . . . .
H8A H 0.6126(2) 0.2604(2) 0.7542(2) 0.045(10) Uiso 1 1 d D . . . .
C9A C 0.53532(15) 0.26358(13) 0.76833(13) 0.0403(8) Uani 1 1 d . . . . .
H9A H 0.519135 0.288110 0.789635 0.048 Uiso 1 1 calc R U . . .
H9B H 0.541504 0.227825 0.785590 0.048 Uiso 1 1 calc R U . . .
C10A C 0.49083(15) 0.25838(11) 0.71341(12) 0.0347(8) Uani 1 1 d . . . . .
O10A O 0.50510(10) 0.26940(8) 0.67404(9) 0.0427(6) Uani 1 1 d . . . . .
N11A N 0.43757(11) 0.23997(11) 0.71095(8) 0.0395(7) Uani 1 1 d D . . . .
H11A H 0.4284(2) 0.2365(9) 0.74096(12) 0.034(8) Uiso 1 1 d D . . . .
C12A C 0.39119(15) 0.23323(13) 0.66056(13) 0.0415(8) Uani 1 1 d . . . . .
H12A H 0.388592 0.266562 0.639650 0.050 Uiso 1 1 calc R U . . .
H12B H 0.352611 0.228275 0.667002 0.050 Uiso 1 1 calc R U . . .
C13A C 0.40191(14) 0.18515(12) 0.62847(12) 0.0364(8) Uani 1 1 d . . . . .
H13A H 0.441369 0.191104 0.623180 0.044 Uiso 1 1 calc R U . . .
C14A C 0.35581(15) 0.18593(12) 0.57433(12) 0.0379(8) Uani 1 1 d . . . . .
C15A C 0.29764(16) 0.17020(13) 0.56647(14) 0.0462(9) Uani 1 1 d . . . . .
H15A H 0.285935 0.158451 0.595524 0.055 Uiso 1 1 calc R U . . .
C16A C 0.25610(18) 0.17136(15) 0.51662(16) 0.0572(10) Uani 1 1 d . . . . .
H16A H 0.216245 0.160925 0.511964 0.069 Uiso 1 1 calc R U . . .
C17A C 0.2725(2) 0.18753(16) 0.47423(16) 0.0640(11) Uani 1 1 d . . . . .
H17A H 0.244474 0.187257 0.440058 0.077 Uiso 1 1 calc R U . . .
C18A C 0.3301(2) 0.20422(18) 0.48139(16) 0.0671(12) Uani 1 1 d . . . . .
H18A H 0.341156 0.216943 0.452319 0.081 Uiso 1 1 calc R U . . .
C19A C 0.37190(17) 0.20245(15) 0.53108(14) 0.0513(9) Uani 1 1 d . . . . .
H19A H 0.411773 0.212614 0.535471 0.062 Uiso 1 1 calc R U . . .
C20A C 0.40481(15) 0.13068(13) 0.65496(13) 0.0419(8) Uani 1 1 d . . . . .
C21A C 0.37174(18) 0.11750(16) 0.68710(15) 0.0572(10) Uani 1 1 d . . . . .
H21A H 0.347905 0.144136 0.696250 0.069 Uiso 1 1 calc R U . . .
C22A C 0.3730(2) 0.0646(2) 0.70659(18) 0.0776(13) Uani 1 1 d . . . . .
H22A H 0.349764 0.055451 0.728520 0.093 Uiso 1 1 calc R U . . .
C23A C 0.4080(3) 0.02641(19) 0.6938(2) 0.0840(15) Uani 1 1 d . . . . .
H23A H 0.409107 -0.009225 0.707029 0.101 Uiso 1 1 calc R U . . .
C24A C 0.4409(2) 0.03939(18) 0.6622(2) 0.0842(15) Uani 1 1 d . . . . .
H24A H 0.464825 0.012692 0.653285 0.101 Uiso 1 1 calc R U . . .
C25A C 0.43989(19) 0.09094(15) 0.64295(16) 0.0630(11) Uani 1 1 d . . . . .
H25A H 0.463485 0.099488 0.621157 0.076 Uiso 1 1 calc R U . . .
C26A C 0.74295(19) 0.29911(17) 0.66573(18) 0.0657(12) Uani 1 1 d . . . . .
C27A C 0.75185(19) 0.26770(19) 0.63551(19) 0.0736(13) Uani 1 1 d D . . . .
C28A C 0.76131(18) 0.23107(15) 0.59752(15) 0.0735(18) Uani 0.855(5) 1 d DG U P A 1
C29A C 0.79253(18) 0.24628(18) 0.56366(18) 0.120(3) Uani 0.855(5) 1 d G . P A 1
H29A H 0.807549 0.281921 0.564901 0.143 Uiso 0.855(5) 1 calc R U P A 1
N30A N 0.80178(18) 0.2094(2) 0.52799(16) 0.145(3) Uani 0.855(5) 1 d G . P A 1
C31A C 0.7798(2) 0.1572(2) 0.52618(16) 0.114(3) Uani 0.855(5) 1 d G U P A 1
H31A H 0.786136 0.131971 0.501797 0.137 Uiso 0.855(5) 1 calc R U P A 1
C32A C 0.7486(3) 0.14200(13) 0.56004(19) 0.114(3) Uani 0.855(5) 1 d G U P A 1
H32A H 0.733570 0.106357 0.558797 0.137 Uiso 0.855(5) 1 calc R U P A 1
C33A C 0.7393(2) 0.17892(16) 0.59571(16) 0.103(2) Uani 0.855(5) 1 d G U P A 1
H33A H 0.717993 0.168525 0.618849 0.124 Uiso 0.855(5) 1 calc R U P A 1
C28' C 0.7550(13) 0.2186(9) 0.6053(11) 0.088(7) Uiso 0.145(5) 1 d DG U P A 2
C29' C 0.7033(10) 0.1967(11) 0.5715(12) 0.119(10) Uiso 0.145(5) 1 d G U P A 2
H29C H 0.665799 0.211053 0.570580 0.143 Uiso 0.145(5) 1 calc R U P A 2
N30' N 0.7063(10) 0.1538(11) 0.5390(10) 0.131(9) Uiso 0.145(5) 1 d G U P A 2
C31' C 0.7611(12) 0.1329(9) 0.5404(10) 0.103(8) Uiso 0.145(5) 1 d G U P A 2
H31C H 0.763105 0.103559 0.518177 0.124 Uiso 0.145(5) 1 calc R U P A 2
C32' C 0.8128(10) 0.1547(9) 0.5742(10) 0.086(8) Uiso 0.145(5) 1 d G U P A 2
H32C H 0.850301 0.140403 0.575086 0.103 Uiso 0.145(5) 1 calc R U P A 2
C33' C 0.8098(10) 0.1976(9) 0.6066(9) 0.090(11) Uiso 0.145(5) 1 d G . P A 2
H33C H 0.845247 0.212572 0.629743 0.109 Uiso 0.145(5) 1 calc R U P A 2
C34A C 0.76107(18) 0.46630(16) 0.77198(16) 0.0554(10) Uani 1 1 d . . . . .
C35A C 0.78512(17) 0.50658(15) 0.79162(15) 0.0523(10) Uani 1 1 d . . . . .
C36A C 0.81381(16) 0.55448(14) 0.81721(14) 0.0469(9) Uani 1 1 d . . . . .
C37A C 0.79180(17) 0.58207(16) 0.85179(15) 0.0546(10) Uani 1 1 d . . . . .
H37A H 0.756766 0.568501 0.857344 0.066 Uiso 1 1 calc R U . . .
N38A N 0.81604(16) 0.62655(13) 0.87816(12) 0.0622(9) Uani 1 1 d . . . . .
C39A C 0.86569(19) 0.64417(15) 0.86975(15) 0.0597(11) Uani 1 1 d . . . . .
H39A H 0.884458 0.675330 0.888158 0.072 Uiso 1 1 calc R U . . .
C40A C 0.89075(17) 0.61986(15) 0.83623(15) 0.0552(10) Uani 1 1 d . . . . .
H40A H 0.925856 0.634317 0.831544 0.066 Uiso 1 1 calc R U . . .
C41A C 0.86537(17) 0.57463(14) 0.80930(15) 0.0521(10) Uani 1 1 d . . . . .
H41A H 0.882408 0.557338 0.785795 0.062 Uiso 1 1 calc R U . . .
C51A C 0.58273(14) 0.18579(12) 0.63285(13) 0.0370(8) Uani 1 1 d . . . . .
H51A H 0.581754 0.217928 0.651820 0.044 Uiso 1 1 calc R U . . .
C52A C 0.56415(15) 0.18727(12) 0.57833(13) 0.0389(8) Uani 1 1 d . . . . .
C53A C 0.56673(18) 0.13980(14) 0.55089(15) 0.0531(10) Uani 1 1 d . . . . .
H53A H 0.554886 0.140030 0.513604 0.064 Uiso 1 1 calc R U . . .
C54A C 0.58645(19) 0.09278(15) 0.57800(16) 0.0599(11) Uani 1 1 d . . . . .
H54A H 0.587957 0.060558 0.559307 0.072 Uiso 1 1 calc R U . . .
C55A C 0.60404(16) 0.09217(13) 0.63217(15) 0.0481(9) Uani 1 1 d . . . . .
H55A H 0.617325 0.059513 0.650575 0.058 Uiso 1 1 calc R U . . .
C56A C 0.60239(14) 0.13915(12) 0.65985(13) 0.0360(8) Uani 1 1 d . . . . .
O57A O 0.53701(12) 0.24054(9) 0.50032(10) 0.0579(7) Uani 1 1 d . . . . .
C57A C 0.54042(16) 0.23678(13) 0.54737(14) 0.0424(8) Uani 1 1 d . . . . .
N58A N 0.52366(14) 0.27700(11) 0.57233(8) 0.0504(8) Uani 1 1 d D . . . .
H58A H 0.5247(4) 0.2734(9) 0.60601(12) 0.058(11) Uiso 1 1 d D . . . .
C59A C 0.5007(2) 0.32754(14) 0.54548(15) 0.0642(12) Uani 1 1 d . . . . .
H59A H 0.463234 0.320707 0.516933 0.077 Uiso 1 1 calc R U . . .
H59B H 0.529741 0.343058 0.529785 0.077 Uiso 1 1 calc R U . . .
C60A C 0.4897(2) 0.36650(15) 0.58466(15) 0.0551(10) Uani 1 1 d . . . . .
C61A C 0.4360(2) 0.36721(14) 0.59366(15) 0.0612(11) Uani 1 1 d . . . . .
H61A H 0.404672 0.345222 0.572896 0.073 Uiso 1 1 calc R U . . .
C62A C 0.4265(2) 0.39959(15) 0.63271(16) 0.0631(12) Uani 1 1 d . . . . .
H62A H 0.388968 0.399208 0.638605 0.076 Uiso 1 1 calc R U . . .
C63A C 0.4715(2) 0.43240(13) 0.66303(14) 0.0524(10) Uani 1 1 d . . . . .
C64A C 0.5254(2) 0.43234(15) 0.65382(15) 0.0590(11) Uani 1 1 d . . . . .
H64A H 0.556477 0.454942 0.673953 0.071 Uiso 1 1 calc R U . . .
C65A C 0.5344(2) 0.39932(16) 0.61517(16) 0.0629(11) Uani 1 1 d . . . . .
H65A H 0.572076 0.399253 0.609553 0.075 Uiso 1 1 calc R U . . .
C66A C 0.46149(19) 0.46660(14) 0.70616(14) 0.0561(10) Uani 1 1 d . . . . .
H66A H 0.492197 0.495064 0.716338 0.067 Uiso 1 1 calc R U . . .
H66B H 0.422238 0.484346 0.693092 0.067 Uiso 1 1 calc R U . . .
N67A N 0.46395(12) 0.43381(9) 0.75178(11) 0.0470(7) Uani 1 1 d D . . . .
H67A H 0.4922(2) 0.40870(19) 0.7644(7) 0.066(12) Uiso 1 1 d D . . . .
O68A O 0.40976(12) 0.49142(9) 0.78379(10) 0.0578(7) Uani 1 1 d . . . . .
C68A C 0.43842(16) 0.44917(13) 0.78742(13) 0.0444(9) Uani 1 1 d . . . . .
C69A C 0.44387(15) 0.41173(12) 0.83286(13) 0.0404(8) Uani 1 1 d . . . . .
C70A C 0.44131(15) 0.35642(12) 0.82615(13) 0.0388(8) Uani 1 1 d . . . . .
H70A H 0.437935 0.341631 0.792646 0.047 Uiso 1 1 calc R U . . .
C71A C 0.44359(15) 0.32239(13) 0.86758(13) 0.0410(8) Uani 1 1 d . . . . .
C72A C 0.44766(16) 0.34451(13) 0.91608(14) 0.0457(9) Uani 1 1 d . . . . .
H72A H 0.448774 0.321615 0.944786 0.055 Uiso 1 1 calc R U . . .
C73A C 0.45009(17) 0.39973(15) 0.92276(14) 0.0523(10) Uani 1 1 d . . . . .
H73A H 0.452970 0.414634 0.956116 0.063 Uiso 1 1 calc R U . . .
C74A C 0.44835(16) 0.43348(14) 0.88131(14) 0.0482(9) Uani 1 1 d . . . . .
H74A H 0.450241 0.471438 0.886143 0.058 Uiso 1 1 calc R U . . .
C75A C 0.44003(15) 0.26278(14) 0.85732(14) 0.0409(8) Uani 1 1 d . . . . .
O75A O 0.41973(10) 0.24560(9) 0.81196(9) 0.0450(6) Uani 1 1 d . . . . .
N76A N 0.45900(12) 0.22989(10) 0.89883(9) 0.0448(7) Uani 1 1 d D . . . .
H76A H 0.4810(4) 0.2423(4) 0.93044(16) 0.048(10) Uiso 1 1 d D . . . .
C77A C 0.45876(18) 0.17152(13) 0.89055(14) 0.0499(9) Uani 1 1 d . . . . .
H77A H 0.419301 0.160673 0.866935 0.060 Uiso 1 1 calc R U . . .
H77B H 0.464990 0.153118 0.924627 0.060 Uiso 1 1 calc R U . . .
C78A C 0.50549(18) 0.15303(12) 0.86729(14) 0.0443(9) Uani 1 1 d . . . . .
C79A C 0.49041(17) 0.12875(12) 0.81843(14) 0.0465(9) Uani 1 1 d . . . . .
H79A H 0.449742 0.123790 0.799116 0.056 Uiso 1 1 calc R U . . .
C80A C 0.53383(17) 0.11149(13) 0.79714(13) 0.0442(9) Uani 1 1 d . . . . .
H80A H 0.522502 0.094708 0.763618 0.053 Uiso 1 1 calc R U . . .
C81A C 0.59270(17) 0.11844(12) 0.82401(14) 0.0437(9) Uani 1 1 d . . . . .
C82A C 0.60849(19) 0.14291(14) 0.87299(15) 0.0548(10) Uani 1 1 d . . . . .
H82A H 0.649195 0.148011 0.892096 0.066 Uiso 1 1 calc R U . . .
C83A C 0.5651(2) 0.15992(14) 0.89415(15) 0.0558(10) Uani 1 1 d . . . . .
H83A H 0.576541 0.176628 0.927716 0.067 Uiso 1 1 calc R U . . .
C84A C 0.64191(17) 0.09832(14) 0.80296(13) 0.0483(9) Uani 1 1 d . . . . .
H84A H 0.676948 0.122034 0.816391 0.058 Uiso 1 1 calc R U . . .
H84B H 0.653703 0.061604 0.816733 0.058 Uiso 1 1 calc R U . . .
N85A N 0.62507(12) 0.09686(9) 0.74604(10) 0.0426(7) Uani 1 1 d D . . . .
H85A H 0.6129(6) 0.06478(15) 0.7308(3) 0.040(9) Uiso 1 1 d D . . . .
O86A O 0.63628(10) 0.18651(8) 0.74082(9) 0.0451(6) Uani 1 1 d . . . . .
C86A C 0.62297(14) 0.14247(13) 0.71886(13) 0.0379(8) Uani 1 1 d . . . . .
C1B C 0.89267(15) 0.23593(14) 0.78911(13) 0.0425(8) Uani 1 1 d . . . . .
C2B C 0.86774(16) 0.19187(14) 0.75831(14) 0.0489(9) Uani 1 1 d . . . . .
H2B H 0.889012 0.174665 0.738031 0.059 Uiso 1 1 calc R U . . .
C3B C 0.81208(16) 0.17235(14) 0.75655(14) 0.0489(9) Uani 1 1 d . . . . .
C4B C 0.77977(16) 0.19958(15) 0.78434(15) 0.0534(10) Uani 1 1 d . . . . .
H4B H 0.740937 0.187735 0.781993 0.064 Uiso 1 1 calc R U . . .
C5B C 0.80407(16) 0.24395(15) 0.81547(14) 0.0492(9) Uani 1 1 d . . . . .
C6B C 0.86053(16) 0.26170(14) 0.81832(13) 0.0467(9) Uani 1 1 d . . . . .
H6B H 0.877521 0.291440 0.840151 0.056 Uiso 1 1 calc R U . . .
O7B O 0.98587(11) 0.27180(11) 0.83794(10) 0.0595(7) Uani 1 1 d . . . . .
C7B C 0.95396(15) 0.25280(13) 0.79581(13) 0.0404(8) Uani 1 1 d . . . . .
N8B N 0.97472(11) 0.24511(11) 0.75542(9) 0.0426(7) Uani 1 1 d D . . . .
H8B H 0.9490(3) 0.2432(11) 0.72270(15) 0.043(10) Uiso 1 1 d D . . . .
C9B C 1.03711(15) 0.25358(14) 0.76052(14) 0.0479(9) Uani 1 1 d . . . . .
H9C H 1.053412 0.281818 0.787215 0.058 Uiso 1 1 calc R U . . .
H9D H 1.040314 0.266708 0.726620 0.058 Uiso 1 1 calc R U . . .
O10B O 1.05358(11) 0.15825(10) 0.76107(10) 0.0565(7) Uani 1 1 d . . . . .
C10B C 1.07347(17) 0.20329(15) 0.77605(14) 0.0466(9) Uani 1 1 d . . . . .
N11B N 1.12938(13) 0.21139(9) 0.80528(12) 0.0504(8) Uani 1 1 d D . . . .
H11B H 1.1418(7) 0.24390(15) 0.8193(4) 0.093(15) Uiso 1 1 d D . . . .
C12B C 1.17267(16) 0.16805(14) 0.82085(15) 0.0536(10) Uani 1 1 d . . . . .
H12C H 1.167321 0.142802 0.791133 0.064 Uiso 1 1 calc R U . . .
H12D H 1.166288 0.147812 0.850475 0.064 Uiso 1 1 calc R U . . .
C13B C 1.23627(16) 0.19094(15) 0.83749(15) 0.0537(10) Uani 1 1 d . . . . .
H13B H 1.239547 0.215821 0.867618 0.064 Uiso 1 1 calc R U . . .
C14B C 1.28021(17) 0.14498(16) 0.85890(16) 0.0550(10) Uani 1 1 d . . . . .
C15B C 1.31217(19) 0.14233(17) 0.91142(17) 0.0635(11) Uani 1 1 d . . . . .
H15B H 1.307112 0.169875 0.934275 0.076 Uiso 1 1 calc R U . . .
C16B C 1.3515(2) 0.10066(19) 0.93195(19) 0.0743(13) Uani 1 1 d . . . . .
H16B H 1.373058 0.099773 0.968346 0.089 Uiso 1 1 calc R U . . .
C17B C 1.3591(2) 0.06071(18) 0.8992(2) 0.0739(13) Uani 1 1 d . . . . .
H17B H 1.386022 0.032053 0.912778 0.089 Uiso 1 1 calc R U . . .
C18B C 1.3275(2) 0.06224(19) 0.8467(2) 0.0802(14) Uani 1 1 d . . . . .
H18B H 1.332407 0.034427 0.823997 0.096 Uiso 1 1 calc R U . . .
C19B C 1.2889(2) 0.10394(18) 0.82689(18) 0.0756(13) Uani 1 1 d . . . . .
H19B H 1.267675 0.104687 0.790435 0.091 Uiso 1 1 calc R U . . .
C20B C 1.24941(16) 0.22399(14) 0.79566(15) 0.0489(9) Uani 1 1 d . . . . .
C21B C 1.27697(17) 0.27442(16) 0.80750(18) 0.0636(11) Uani 1 1 d . . . . .
H21B H 1.286869 0.287907 0.842344 0.076 Uiso 1 1 calc R U . . .
C22B C 1.29008(19) 0.30512(16) 0.7689(2) 0.0733(14) Uani 1 1 d . . . . .
H22B H 1.309097 0.339058 0.777864 0.088 Uiso 1 1 calc R U . . .
C23B C 1.2758(2) 0.28688(17) 0.7184(2) 0.0700(12) Uani 1 1 d . . . . .
H23B H 1.285241 0.307980 0.692456 0.084 Uiso 1 1 calc R U . . .
C24B C 1.2482(2) 0.23850(17) 0.70523(18) 0.0681(12) Uani 1 1 d . . . . .
H24B H 1.237769 0.225853 0.670067 0.082 Uiso 1 1 calc R U . . .
C25B C 1.23541(19) 0.20762(15) 0.74386(17) 0.0612(11) Uani 1 1 d . . . . .
H25B H 1.216218 0.173860 0.734172 0.073 Uiso 1 1 calc R U . . .
C26B C 0.78987(17) 0.12437(17) 0.72710(16) 0.0563(10) Uani 1 1 d . . . . .
C27B C 0.77474(17) 0.08280(17) 0.70445(16) 0.0564(10) Uani 1 1 d . . . . .
C28B C 0.75784(16) 0.03282(15) 0.67773(15) 0.0507(9) Uani 1 1 d . . . . .
C29B C 0.77826(19) 0.01914(18) 0.63575(17) 0.0677(12) Uani 1 1 d . . . . .
H29B H 0.803586 0.043965 0.626143 0.081 Uiso 1 1 calc R U . . .
N30B N 0.7647(2) -0.02602(18) 0.60857(15) 0.0855(12) Uani 1 1 d . . . . .
C31B C 0.7274(2) -0.0593(2) 0.6221(2) 0.0867(16) Uani 1 1 d . . . . .
H31B H 0.715916 -0.091640 0.602635 0.104 Uiso 1 1 calc R U . . .
C32B C 0.7050(2) -0.04938(18) 0.6623(2) 0.0797(14) Uani 1 1 d . . . . .
H32B H 0.679177 -0.074694 0.670486 0.096 Uiso 1 1 calc R U . . .
C33B C 0.71976(17) -0.00315(16) 0.69047(17) 0.0609(11) Uani 1 1 d . . . . .
H33B H 0.704256 0.004378 0.718418 0.073 Uiso 1 1 calc R U . . .
C34B C 0.76923(17) 0.27092(16) 0.84298(16) 0.0568(10) Uani 1 1 d . . . . .
C35B C 0.73759(18) 0.29156(16) 0.86427(16) 0.0566(10) Uani 1 1 d . . . . .
C36B C 0.69645(17) 0.31738(16) 0.88600(14) 0.0531(10) Uani 1 1 d . . . . .
C37B C 0.6953(2) 0.37248(17) 0.89149(16) 0.0644(11) Uani 1 1 d . . . . .
H37B H 0.724811 0.393013 0.882976 0.077 Uiso 1 1 calc R U . . .
N38B N 0.6555(2) 0.39900(15) 0.90794(16) 0.0828(12) Uani 1 1 d . . . . .
C39B C 0.6152(2) 0.3699(2) 0.91983(19) 0.0838(14) Uani 1 1 d . . . . .
H39B H 0.585714 0.388273 0.930484 0.101 Uiso 1 1 calc R U . . .
C40B C 0.6129(2) 0.3156(2) 0.9179(2) 0.0900(16) Uani 1 1 d . . . . .
H40B H 0.584317 0.296372 0.929055 0.108 Uiso 1 1 calc R U . . .
C41B C 0.6533(2) 0.28853(18) 0.89929(19) 0.0745(13) Uani 1 1 d . . . . .
H41B H 0.651449 0.250427 0.895674 0.089 Uiso 1 1 calc R U . . .
C51B C 0.94808(16) 0.13383(14) 0.65167(14) 0.0488(9) Uani 1 1 d . . . . .
H51B H 0.946661 0.151172 0.682860 0.059 Uiso 1 1 calc R U . . .
C52B C 0.94987(16) 0.07820(14) 0.65043(15) 0.0484(9) Uani 1 1 d . . . . .
C53B C 0.95071(19) 0.05356(16) 0.60406(17) 0.0643(11) Uani 1 1 d . . . . .
H53B H 0.951521 0.015353 0.602049 0.077 Uiso 1 1 calc R U . . .
C54B C 0.9504(2) 0.08427(16) 0.56074(17) 0.0741(14) Uani 1 1 d . . . . .
H54B H 0.950713 0.066936 0.529221 0.089 Uiso 1 1 calc R U . . .
C55B C 0.9496(2) 0.14039(16) 0.56309(16) 0.0667(12) Uani 1 1 d . . . . .
H55B H 0.949895 0.161331 0.533506 0.080 Uiso 1 1 calc R U . . .
C56B C 0.94827(17) 0.16522(14) 0.60883(14) 0.0505(9) Uani 1 1 d . . . . .
C57B C 0.94958(17) 0.04434(15) 0.69600(15) 0.0533(10) Uani 1 1 d . . . . .
O57B O 0.92909(13) -0.00146(10) 0.68967(11) 0.0706(8) Uani 1 1 d . . . . .
N58B N 0.97128(13) 0.06680(9) 0.74313(13) 0.0584(9) Uani 1 1 d D . . . .
H58B H 0.9926(2) 0.09743(14) 0.7477(13) 0.064(11) Uiso 1 1 d D . . . .
C59B C 0.9717(2) 0.03812(16) 0.79146(16) 0.0775(14) Uani 1 1 d . . . . .
H59C H 1.006477 0.013752 0.802599 0.093 Uiso 1 1 calc R U . . .
H59D H 0.935379 0.016017 0.784669 0.093 Uiso 1 1 calc R U . . .
C60B C 0.9747(2) 0.07849(15) 0.83454(16) 0.0621(11) Uani 1 1 d . . . . .
C61B C 1.0272(2) 0.1028(2) 0.86105(19) 0.0866(15) Uani 1 1 d . . . . .
H61B H 1.062279 0.093743 0.852940 0.104 Uiso 1 1 calc R U . . .
C62B C 1.0295(2) 0.1412(2) 0.90037(19) 0.0884(16) Uani 1 1 d . . . . .
H62B H 1.066307 0.157756 0.918608 0.106 Uiso 1 1 calc R U . . .
C63B C 0.9800(2) 0.15498(16) 0.91255(16) 0.0665(12) Uani 1 1 d . . . . .
C64B C 0.9277(2) 0.13054(17) 0.88619(18) 0.0717(12) Uani 1 1 d . . . . .
H64B H 0.892643 0.139237 0.894533 0.086 Uiso 1 1 calc R U . . .
C65B C 0.9254(2) 0.09322(16) 0.84743(17) 0.0740(13) Uani 1 1 d . . . . .
H65B H 0.888399 0.077229 0.829080 0.089 Uiso 1 1 calc R U . . .
C66B C 0.9842(2) 0.19657(16) 0.95527(17) 0.0777(14) Uani 1 1 d . . . . .
H66C H 0.943903 0.205447 0.956443 0.093 Uiso 1 1 calc R U . . .
H66D H 1.007253 0.181588 0.989827 0.093 Uiso 1 1 calc R U . . .
N67B N 1.01300(16) 0.24529(12) 0.94470(9) 0.0649(10) Uani 1 1 d D . . . .
H67B H 1.0068(8) 0.2560(4) 0.91132(13) 0.082(14) Uiso 1 1 d D . . . .
O68B O 1.04544(13) 0.27421(10) 1.02887(10) 0.0656(8) Uani 1 1 d . . . . .
C68B C 1.04205(18) 0.27952(14) 0.98228(15) 0.0523(10) Uani 1 1 d . . . . .
C69B C 1.07106(16) 0.32615(13) 0.96417(13) 0.0444(9) Uani 1 1 d . . . . .
C70B C 1.09265(15) 0.32180(13) 0.92181(13) 0.0401(8) Uani 1 1 d . . . . .
H70B H 1.090544 0.288106 0.904499 0.048 Uiso 1 1 calc R U . . .
C71B C 1.11717(14) 0.36567(12) 0.90435(12) 0.0366(8) Uani 1 1 d . . . . .
C72B C 1.12157(15) 0.41483(13) 0.93068(13) 0.0446(9) Uani 1 1 d . . . . .
H72B H 1.137982 0.445418 0.918938 0.053 Uiso 1 1 calc R U . . .
C73B C 1.10176(17) 0.41863(14) 0.97418(14) 0.0513(10) Uani 1 1 d . . . . .
H73B H 1.105466 0.451760 0.992686 0.062 Uiso 1 1 calc R U . . .
C74B C 1.07677(17) 0.37471(14) 0.99069(14) 0.0503(9) Uani 1 1 d . . . . .
H74B H 1.063354 0.377775 1.020483 0.060 Uiso 1 1 calc R U . . .
C75B C 1.13847(15) 0.35785(13) 0.85783(13) 0.0400(8) Uani 1 1 d . . . . .
O75B O 1.16146(10) 0.31465(9) 0.85110(9) 0.0452(6) Uani 1 1 d . . . . .
N76B N 1.13006(12) 0.39867(9) 0.82388(11) 0.0443(7) Uani 1 1 d D . . . .
H76B H 1.1162(3) 0.43093(15) 0.8301(4) 0.051(10) Uiso 1 1 d D . . . .
C77B C 1.14878(17) 0.39560(14) 0.77634(14) 0.0507(10) Uani 1 1 d . . . . .
H77C H 1.184103 0.372018 0.783657 0.061 Uiso 1 1 calc R U . . .
H77D H 1.160577 0.432034 0.768270 0.061 Uiso 1 1 calc R U . . .
C78B C 1.10116(17) 0.37420(12) 0.72860(14) 0.0442(9) Uani 1 1 d . . . . .
C79B C 1.11507(19) 0.33894(14) 0.69386(17) 0.0569(11) Uani 1 1 d . . . . .
H79B H 1.155007 0.327656 0.700475 0.068 Uiso 1 1 calc R U . . .
C80B C 1.0721(2) 0.32013(15) 0.65012(16) 0.0577(11) Uani 1 1 d . . . . .
H80B H 1.082976 0.296079 0.627099 0.069 Uiso 1 1 calc R U . . .
C81B C 1.0136(2) 0.33530(14) 0.63888(14) 0.0534(10) Uani 1 1 d . . . . .
C82B C 0.99952(19) 0.37001(14) 0.67362(14) 0.0557(10) Uani 1 1 d . . . . .
H82B H 0.959469 0.380856 0.667205 0.067 Uiso 1 1 calc R U . . .
C83B C 1.04276(18) 0.38916(14) 0.71750(14) 0.0511(10) Uani 1 1 d . . . . .
H83B H 1.031857 0.413210 0.740516 0.061 Uiso 1 1 calc R U . . .
C84B C 0.9663(2) 0.31526(14) 0.59079(15) 0.0643(12) Uani 1 1 d . . . . .
H84C H 0.927049 0.326813 0.592661 0.077 Uiso 1 1 calc R U . . .
H84D H 0.972197 0.332189 0.559332 0.077 Uiso 1 1 calc R U . . .
N85B N 0.96616(13) 0.25642(11) 0.58472(10) 0.0620(9) Uani 1 1 d D . . . .
H85B H 0.9845(2) 0.2442(4) 0.56221(15) 0.071(13) Uiso 1 1 d D . . . .
C86B C 0.94497(18) 0.22491(15) 0.61525(14) 0.0550(10) Uani 1 1 d . . . . .
O86B O 0.92336(13) 0.24457(10) 0.64732(10) 0.0617(7) Uani 1 1 d . . . . .

loop_
_atom_site_aniso_label
_atom_site_aniso_U_11
_atom_site_aniso_U_22
_atom_site_aniso_U_33
_atom_site_aniso_U_23
_atom_site_aniso_U_13
_atom_site_aniso_U_12
C1A 0.044(2) 0.0395(19) 0.043(2) -0.0010(17) 0.0120(17) -0.0036(16)
C2A 0.049(2) 0.049(2) 0.051(2) -0.0067(18) 0.0161(19) -0.0116(18)
C3A 0.052(3) 0.055(2) 0.058(2) -0.007(2) 0.024(2) -0.0100(19)
C4A 0.052(3) 0.060(2) 0.071(3) -0.003(2) 0.032(2) -0.010(2)
C5A 0.055(3) 0.043(2) 0.055(2) 0.0015(18) 0.015(2) -0.0101(18)
C6A 0.047(2) 0.0343(18) 0.051(2) 0.0020(17) 0.0172(18) -0.0032(16)
O7A 0.0500(16) 0.0407(13) 0.0619(17) -0.0068(12) 0.0237(13) -0.0002(12)
C7A 0.040(2) 0.0384(19) 0.038(2) -0.0057(16) 0.0083(16) -0.0037(16)
N8A 0.0415(18) 0.0335(15) 0.0454(17) -0.0115(13) 0.0173(14) -0.0076(13)
C9A 0.042(2) 0.0400(18) 0.039(2) -0.0057(15) 0.0124(16) -0.0107(16)
C10A 0.046(2) 0.0284(16) 0.0325(19) -0.0043(14) 0.0166(16) -0.0033(15)
O10A 0.0510(16) 0.0452(13) 0.0362(13) -0.0010(11) 0.0195(11) -0.0053(11)
N11A 0.0408(18) 0.0507(17) 0.0292(16) -0.0053(13) 0.0140(13) -0.0098(14)
C12A 0.038(2) 0.0460(19) 0.039(2) -0.0063(16) 0.0109(16) -0.0013(16)
C13A 0.0317(19) 0.0451(19) 0.0331(18) -0.0049(16) 0.0112(15) -0.0007(15)
C14A 0.043(2) 0.0368(18) 0.0328(19) -0.0070(15) 0.0101(16) -0.0014(15)
C15A 0.052(3) 0.043(2) 0.041(2) -0.0001(16) 0.0111(18) -0.0050(17)
C16A 0.046(3) 0.059(2) 0.059(3) -0.003(2) 0.005(2) -0.0070(19)
C17A 0.068(3) 0.072(3) 0.041(2) -0.012(2) 0.002(2) 0.006(2)
C18A 0.069(3) 0.092(3) 0.041(2) -0.001(2) 0.019(2) 0.005(2)
C19A 0.045(2) 0.070(2) 0.040(2) -0.0059(19) 0.0143(18) -0.0040(19)
C20A 0.041(2) 0.043(2) 0.035(2) -0.0007(16) 0.0020(16) -0.0051(16)
C21A 0.056(3) 0.059(2) 0.053(2) 0.011(2) 0.011(2) -0.0065(19)
C22A 0.069(3) 0.089(4) 0.066(3) 0.018(3) 0.008(2) -0.021(3)
C23A 0.090(4) 0.058(3) 0.085(4) 0.018(3) 0.000(3) -0.016(3)
C24A 0.092(4) 0.057(3) 0.090(4) 0.005(3) 0.009(3) 0.020(3)
C25A 0.068(3) 0.050(2) 0.067(3) -0.001(2) 0.016(2) 0.006(2)
C26A 0.062(3) 0.070(3) 0.077(3) -0.019(2) 0.039(2) -0.013(2)
C27A 0.059(3) 0.089(3) 0.077(3) -0.022(3) 0.027(2) 0.001(2)
C28A 0.054(4) 0.092(4) 0.070(4) -0.028(3) 0.012(3) 0.007(3)
C29A 0.078(5) 0.184(7) 0.113(6) -0.063(5) 0.054(4) -0.029(5)
N30A 0.084(4) 0.237(8) 0.117(5) -0.079(5) 0.034(4) 0.021(5)
C31A 0.107(6) 0.107(5) 0.107(6) -0.049(5) 0.003(4) 0.023(4)
C32A 0.179(8) 0.066(4) 0.091(5) -0.016(4) 0.031(5) 0.027(4)
C33A 0.160(7) 0.063(4) 0.086(4) -0.002(3) 0.040(4) 0.020(4)
C34A 0.055(3) 0.050(2) 0.061(3) 0.007(2) 0.018(2) -0.005(2)
C35A 0.049(2) 0.046(2) 0.063(3) 0.006(2) 0.019(2) -0.0048(19)
C36A 0.046(2) 0.042(2) 0.053(2) 0.0092(18) 0.0169(19) -0.0050(17)
C37A 0.049(3) 0.065(3) 0.053(2) 0.001(2) 0.021(2) -0.016(2)
N38A 0.072(3) 0.067(2) 0.051(2) -0.0011(17) 0.0235(18) -0.0123(19)
C39A 0.068(3) 0.054(2) 0.052(3) -0.004(2) 0.012(2) -0.021(2)
C40A 0.046(2) 0.057(2) 0.062(3) -0.001(2) 0.015(2) -0.0128(19)
C41A 0.055(3) 0.044(2) 0.064(3) -0.0022(19) 0.028(2) -0.0079(18)
C51A 0.038(2) 0.0325(17) 0.041(2) -0.0079(15) 0.0134(16) -0.0056(15)
C52A 0.046(2) 0.0338(18) 0.040(2) -0.0019(16) 0.0170(16) 0.0005(15)
C53A 0.075(3) 0.045(2) 0.040(2) -0.0085(18) 0.019(2) 0.0009(19)
C54A 0.089(3) 0.041(2) 0.053(3) -0.0148(19) 0.026(2) 0.003(2)
C55A 0.058(3) 0.0328(19) 0.056(2) -0.0046(17) 0.0210(19) 0.0069(16)
C56A 0.034(2) 0.0311(17) 0.043(2) -0.0033(16) 0.0124(15) -0.0025(14)
O57A 0.087(2) 0.0539(15) 0.0400(15) -0.0025(12) 0.0304(14) 0.0069(13)
C57A 0.053(2) 0.0407(19) 0.038(2) -0.0059(17) 0.0201(17) -0.0020(16)
N58A 0.083(2) 0.0414(17) 0.0327(17) 0.0044(14) 0.0272(16) 0.0122(15)
C59A 0.111(4) 0.045(2) 0.048(2) 0.0092(19) 0.041(2) 0.020(2)
C60A 0.088(3) 0.047(2) 0.040(2) 0.0112(19) 0.034(2) 0.015(2)
C61A 0.092(4) 0.042(2) 0.055(3) -0.0042(19) 0.029(2) 0.000(2)
C62A 0.091(3) 0.046(2) 0.065(3) 0.005(2) 0.044(3) 0.009(2)
C63A 0.087(3) 0.0284(18) 0.047(2) 0.0031(17) 0.029(2) 0.008(2)
C64A 0.080(3) 0.057(2) 0.044(2) 0.0007(19) 0.024(2) 0.001(2)
C65A 0.081(3) 0.064(3) 0.052(3) 0.011(2) 0.033(2) 0.015(2)
C66A 0.085(3) 0.039(2) 0.049(2) 0.0028(18) 0.028(2) 0.0080(19)
N67A 0.071(2) 0.0327(15) 0.0427(18) 0.0038(14) 0.0262(16) 0.0098(15)
O68A 0.078(2) 0.0380(14) 0.0641(18) 0.0003(12) 0.0322(15) 0.0191(13)
C68A 0.053(2) 0.0372(19) 0.044(2) -0.0085(17) 0.0166(18) 0.0009(17)
C69A 0.047(2) 0.0372(19) 0.040(2) 0.0005(16) 0.0183(17) 0.0076(16)
C70A 0.044(2) 0.0388(19) 0.038(2) -0.0066(16) 0.0194(16) 0.0017(15)
C71A 0.043(2) 0.048(2) 0.037(2) -0.0021(17) 0.0192(16) 0.0016(16)
C72A 0.056(2) 0.044(2) 0.043(2) 0.0026(17) 0.0249(18) 0.0088(17)
C73A 0.064(3) 0.053(2) 0.043(2) -0.0071(19) 0.0216(19) 0.0150(19)
C74A 0.055(3) 0.044(2) 0.048(2) -0.0055(19) 0.0208(19) 0.0097(17)
C75A 0.042(2) 0.048(2) 0.040(2) -0.0056(18) 0.0237(17) -0.0051(16)
O75A 0.0522(16) 0.0469(14) 0.0393(15) -0.0040(11) 0.0190(12) -0.0052(11)
N76A 0.065(2) 0.0367(16) 0.0340(17) -0.0016(14) 0.0178(15) -0.0069(14)
C77A 0.074(3) 0.041(2) 0.041(2) 0.0031(17) 0.027(2) -0.0057(18)
C78A 0.066(3) 0.0309(18) 0.037(2) 0.0055(16) 0.0178(19) -0.0066(17)
C79A 0.060(3) 0.0352(18) 0.044(2) 0.0026(17) 0.0161(19) -0.0090(17)
C80A 0.057(3) 0.0368(19) 0.036(2) -0.0045(16) 0.0100(18) -0.0059(17)
C81A 0.062(3) 0.0248(17) 0.044(2) 0.0037(16) 0.0156(19) -0.0025(16)
C82A 0.061(3) 0.047(2) 0.050(2) -0.0088(19) 0.009(2) -0.0058(19)
C83A 0.081(3) 0.045(2) 0.038(2) -0.0074(17) 0.014(2) -0.003(2)
C84A 0.056(3) 0.041(2) 0.044(2) 0.0050(17) 0.0105(18) 0.0033(17)
N85A 0.053(2) 0.0300(15) 0.0439(18) -0.0007(14) 0.0139(14) -0.0009(13)
O86A 0.0491(16) 0.0330(12) 0.0464(14) -0.0058(11) 0.0049(11) -0.0056(11)
C86A 0.036(2) 0.0317(18) 0.046(2) -0.0039(17) 0.0135(16) 0.0022(15)
C1B 0.040(2) 0.050(2) 0.038(2) -0.0021(17) 0.0129(16) -0.0043(17)
C2B 0.042(2) 0.059(2) 0.049(2) -0.0094(19) 0.0190(18) 0.0028(18)
C3B 0.039(2) 0.058(2) 0.049(2) -0.0118(19) 0.0132(18) -0.0038(18)
C4B 0.032(2) 0.069(3) 0.056(2) -0.006(2) 0.0107(18) 0.0003(19)
C5B 0.038(2) 0.062(2) 0.054(2) -0.001(2) 0.0234(18) 0.0028(18)
C6B 0.055(3) 0.048(2) 0.043(2) -0.0081(17) 0.0234(18) -0.0027(18)
O7B 0.0530(17) 0.0812(18) 0.0435(16) -0.0062(14) 0.0139(13) -0.0174(14)
C7B 0.036(2) 0.048(2) 0.036(2) 0.0039(17) 0.0099(17) -0.0021(16)
N8B 0.0349(17) 0.0567(18) 0.0375(18) -0.0038(15) 0.0132(14) -0.0049(14)
C9B 0.041(2) 0.057(2) 0.050(2) -0.0002(18) 0.0214(18) -0.0084(18)
O10B 0.0521(17) 0.0505(15) 0.0681(18) -0.0107(13) 0.0202(14) -0.0145(13)
C10B 0.043(2) 0.056(2) 0.049(2) -0.0032(19) 0.0265(19) -0.0057(19)
N11B 0.039(2) 0.0471(18) 0.067(2) -0.0117(16) 0.0190(16) -0.0043(15)
C12B 0.051(3) 0.050(2) 0.063(3) -0.0028(19) 0.022(2) 0.0021(19)
C13B 0.041(2) 0.059(2) 0.061(3) -0.017(2) 0.0169(19) -0.0009(19)
C14B 0.041(2) 0.066(3) 0.062(3) -0.003(2) 0.021(2) -0.0009(19)
C15B 0.063(3) 0.069(3) 0.061(3) -0.002(2) 0.023(2) -0.007(2)
C16B 0.076(3) 0.078(3) 0.066(3) 0.014(3) 0.019(3) -0.006(3)
C17B 0.067(3) 0.068(3) 0.091(4) 0.026(3) 0.030(3) 0.008(2)
C18B 0.076(3) 0.082(3) 0.080(4) -0.003(3) 0.020(3) 0.021(3)
C19B 0.072(3) 0.080(3) 0.067(3) -0.011(3) 0.010(2) 0.026(3)
C20B 0.044(2) 0.047(2) 0.062(3) -0.009(2) 0.0253(19) 0.0023(17)
C21B 0.046(3) 0.060(3) 0.085(3) -0.017(2) 0.020(2) 0.003(2)
C22B 0.057(3) 0.046(2) 0.125(5) 0.008(3) 0.040(3) 0.001(2)
C23B 0.067(3) 0.060(3) 0.098(4) 0.003(3) 0.048(3) 0.011(2)
C24B 0.080(3) 0.060(3) 0.077(3) -0.011(2) 0.044(3) 0.007(2)
C25B 0.069(3) 0.049(2) 0.075(3) -0.009(2) 0.036(2) -0.002(2)
C26B 0.044(2) 0.064(3) 0.065(3) -0.008(2) 0.022(2) -0.008(2)
C27B 0.044(2) 0.061(3) 0.065(3) -0.009(2) 0.018(2) -0.004(2)
C28B 0.036(2) 0.055(2) 0.060(3) -0.004(2) 0.0135(19) 0.0046(18)
C29B 0.066(3) 0.071(3) 0.065(3) -0.006(2) 0.019(2) 0.006(2)
N30B 0.090(3) 0.086(3) 0.075(3) -0.024(2) 0.018(2) 0.016(2)
C31B 0.076(4) 0.064(3) 0.101(4) -0.030(3) 0.000(3) 0.003(3)
C32B 0.055(3) 0.060(3) 0.119(4) -0.006(3) 0.019(3) -0.001(2)
C33B 0.051(3) 0.055(2) 0.077(3) -0.006(2) 0.022(2) 0.000(2)
C34B 0.046(3) 0.068(3) 0.062(3) -0.010(2) 0.024(2) -0.007(2)
C35B 0.053(3) 0.065(3) 0.057(3) -0.010(2) 0.025(2) -0.001(2)
C36B 0.051(3) 0.067(3) 0.047(2) -0.008(2) 0.0232(19) -0.001(2)
C37B 0.072(3) 0.070(3) 0.059(3) -0.016(2) 0.033(2) -0.010(2)
N38B 0.100(3) 0.070(2) 0.096(3) -0.015(2) 0.056(3) 0.008(2)
C39B 0.084(4) 0.095(4) 0.092(4) -0.012(3) 0.055(3) 0.004(3)
C40B 0.082(4) 0.095(4) 0.120(4) -0.010(3) 0.072(3) -0.012(3)
C41B 0.069(3) 0.066(3) 0.105(4) -0.012(3) 0.049(3) -0.007(2)
C51B 0.054(2) 0.052(2) 0.044(2) -0.0114(19) 0.0191(18) 0.0017(18)
C52B 0.050(2) 0.044(2) 0.056(2) -0.0153(19) 0.0232(19) -0.0048(17)
C53B 0.082(3) 0.045(2) 0.073(3) -0.016(2) 0.035(2) -0.013(2)
C54B 0.125(4) 0.051(2) 0.063(3) -0.027(2) 0.051(3) -0.013(2)
C55B 0.104(4) 0.056(3) 0.048(2) -0.011(2) 0.035(2) -0.006(2)
C56B 0.063(3) 0.047(2) 0.042(2) -0.0101(19) 0.0177(19) 0.0053(18)
C57B 0.060(3) 0.047(2) 0.055(3) -0.011(2) 0.021(2) -0.0123(19)
O57B 0.090(2) 0.0484(16) 0.071(2) -0.0140(14) 0.0217(16) -0.0285(15)
N58B 0.085(3) 0.0379(17) 0.054(2) -0.0067(17) 0.0249(18) -0.0200(17)
C59B 0.124(4) 0.049(2) 0.060(3) -0.006(2) 0.028(3) -0.023(2)
C60B 0.087(4) 0.052(2) 0.049(3) -0.001(2) 0.022(2) -0.028(2)
C61B 0.098(4) 0.096(4) 0.080(3) -0.020(3) 0.049(3) -0.034(3)
C62B 0.093(4) 0.100(4) 0.079(3) -0.038(3) 0.037(3) -0.055(3)
C63B 0.092(4) 0.060(3) 0.053(3) -0.003(2) 0.032(3) -0.028(2)
C64B 0.078(3) 0.060(3) 0.072(3) -0.002(2) 0.015(3) -0.007(2)
C65B 0.091(4) 0.054(3) 0.062(3) -0.005(2) 0.003(3) -0.018(2)
C66B 0.113(4) 0.065(3) 0.067(3) -0.011(2) 0.046(3) -0.046(3)
N67B 0.099(3) 0.059(2) 0.039(2) -0.0051(16) 0.0246(18) -0.0356(19)
O68B 0.102(2) 0.0604(16) 0.0386(16) -0.0014(13) 0.0277(15) -0.0229(15)
C68B 0.066(3) 0.049(2) 0.043(2) -0.0014(19) 0.017(2) -0.0114(19)
C69B 0.052(2) 0.042(2) 0.036(2) 0.0034(17) 0.0095(17) -0.0076(17)
C70B 0.043(2) 0.0343(18) 0.039(2) 0.0021(15) 0.0062(16) 0.0006(15)
C71B 0.034(2) 0.0373(18) 0.0348(19) 0.0036(16) 0.0054(15) 0.0051(15)
C72B 0.049(2) 0.0392(19) 0.043(2) 0.0011(17) 0.0106(17) -0.0011(16)
C73B 0.068(3) 0.043(2) 0.043(2) -0.0057(17) 0.017(2) -0.0006(18)
C74B 0.067(3) 0.049(2) 0.039(2) -0.0015(18) 0.0212(19) -0.0078(19)
C75B 0.036(2) 0.0357(19) 0.043(2) 0.0018(17) 0.0050(16) -0.0048(16)
O75B 0.0434(15) 0.0397(13) 0.0521(15) -0.0014(11) 0.0141(12) 0.0051(11)
N76B 0.052(2) 0.0393(17) 0.0439(18) -0.0006(14) 0.0182(15) 0.0025(14)
C77B 0.057(3) 0.048(2) 0.059(3) 0.0037(19) 0.035(2) -0.0035(18)
C78B 0.061(3) 0.0329(18) 0.049(2) 0.0105(17) 0.032(2) 0.0077(17)
C79B 0.068(3) 0.050(2) 0.073(3) 0.002(2) 0.051(3) 0.004(2)
C80B 0.087(4) 0.047(2) 0.057(3) -0.011(2) 0.048(3) -0.007(2)
C81B 0.086(3) 0.039(2) 0.041(2) 0.0045(17) 0.028(2) 0.009(2)
C82B 0.076(3) 0.051(2) 0.042(2) -0.0038(19) 0.021(2) 0.021(2)
C83B 0.066(3) 0.044(2) 0.044(2) -0.0038(18) 0.019(2) 0.0164(19)
C84B 0.107(4) 0.045(2) 0.042(2) 0.0000(19) 0.024(2) 0.014(2)
N85B 0.103(3) 0.0449(18) 0.0439(19) -0.0094(16) 0.031(2) 0.0067(17)
C86B 0.075(3) 0.055(2) 0.035(2) -0.0022(19) 0.017(2) 0.007(2)
O86B 0.089(2) 0.0583(16) 0.0402(15) -0.0065(13) 0.0242(15) 0.0214(14)

loop_
_atom_type_symbol
_atom_type_description
_atom_type_scat_dispersion_real
_atom_type_scat_dispersion_imag
_atom_type_scat_source
C C 0.0033 0.0016 'International Tables Vol C Tables 4.2.6.8 and 6.1.1.4'
H H 0.0000 0.0000 'International Tables Vol C Tables 4.2.6.8 and 6.1.1.4'
Cl Cl 0.1484 0.1585 'International Tables Vol C Tables 4.2.6.8 and 6.1.1.4'
N N 0.0061 0.0033 'International Tables Vol C Tables 4.2.6.8 and 6.1.1.4'
O O 0.0106 0.0060 'International Tables Vol C Tables 4.2.6.8 and 6.1.1.4'

loop_
_geom_angle_atom_site_label_1
_geom_angle_atom_site_label_2
_geom_angle_atom_site_label_3
_geom_angle
_geom_angle_site_symmetry_1
_geom_angle_site_symmetry_3
_geom_angle_publ_flag
C6A C1A C2A 120.0(3) . . ?
C6A C1A C7A 118.5(3) . . ?
C2A C1A C7A 121.6(3) . . ?
C1A C2A C3A 121.5(3) . . ?
C2A C3A C4A 118.6(3) . . ?
C2A C3A C26A 119.0(3) . . ?
C4A C3A C26A 122.4(3) . . ?
C3A C4A C5A 120.3(3) . . ?
C6A C5A C4A 119.3(3) . . ?
C6A C5A C34A 119.2(3) . . ?
C4A C5A C34A 121.5(3) . . ?
C1A C6A C5A 120.2(3) . . ?
O7A C7A N8A 123.1(3) . . ?
O7A C7A C1A 120.8(3) . . ?
N8A C7A C1A 116.0(3) . . ?
C7A N8A C9A 121.5(3) . . ?
N8A C9A C10A 111.2(3) . . ?
O10A C10A N11A 122.9(3) . . ?
O10A C10A C9A 120.9(3) . . ?
N11A C10A C9A 116.1(3) . . ?
C10A N11A C12A 121.1(2) . . ?
N11A C12A C13A 113.4(3) . . ?
C20A C13A C14A 111.8(3) . . ?
C20A C13A C12A 114.9(3) . . ?
C14A C13A C12A 109.2(3) . . ?
C15A C14A C19A 118.4(3) . . ?
C15A C14A C13A 121.8(3) . . ?
C19A C14A C13A 119.8(3) . . ?
C14A C15A C16A 120.9(3) . . ?
C17A C16A C15A 120.2(4) . . ?
C16A C17A C18A 119.7(4) . . ?
C17A C18A C19A 120.2(4) . . ?
C14A C19A C18A 120.6(4) . . ?
C21A C20A C25A 118.4(3) . . ?
C21A C20A C13A 123.6(3) . . ?
C25A C20A C13A 117.8(3) . . ?
C20A C21A C22A 120.2(4) . . ?
C23A C22A C21A 119.7(4) . . ?
C24A C23A C22A 120.1(4) . . ?
C23A C24A C25A 120.5(5) . . ?
C24A C25A C20A 120.9(4) . . ?
C27A C26A C3A 172.1(4) . . ?
C26A C27A C28A 177.9(5) . . ?
C26A C27A C28' 164.5(13) . . ?
C29A C28A C33A 120.0 . . ?
C29A C28A C27A 121.6(3) . . ?
C33A C28A C27A 118.4(3) . . ?
C28A C29A N30A 120.0 . . ?
C31A N30A C29A 120.0 . . ?
C32A C31A N30A 120.0 . . ?
C33A C32A C31A 120.0 . . ?
C32A C33A C28A 120.0 . . ?
C29' C28' C33' 120.0 . . ?
C29' C28' C27A 119.6(18) . . ?
C33' C28' C27A 120.1(18) . . ?
N30' C29' C28' 120.0 . . ?
C31' N30' C29' 120.0 . . ?
N30' C31' C32' 120.0 . . ?
C33' C32' C31' 120.0 . . ?
C32' C33' C28' 120.0 . . ?
C35A C34A C5A 176.6(4) . . ?
C34A C35A C36A 177.8(4) . . ?
C37A C36A C41A 117.2(3) . . ?
C37A C36A C35A 120.7(3) . . ?
C41A C36A C35A 122.1(3) . . ?
N38A C37A C36A 125.0(3) . . ?
C39A N38A C37A 115.8(3) . . ?
N38A C39A C40A 123.6(3) . . ?
C39A C40A C41A 120.0(4) . . ?
C40A C41A C36A 118.4(3) . . ?
C56A C51A C52A 121.6(3) . . ?
C51A C52A C53A 118.6(3) . . ?
C51A C52A C57A 123.3(3) . . ?
C53A C52A C57A 118.1(3) . . ?
C54A C53A C52A 119.9(3) . . ?
C53A C54A C55A 120.4(3) . . ?
C54A C55A C56A 120.2(3) . . ?
C51A C56A C55A 119.3(3) . . ?
C51A C56A C86A 117.1(3) . . ?
C55A C56A C86A 123.6(3) . . ?
O57A C57A N58A 121.3(3) . . ?
O57A C57A C52A 121.4(3) . . ?
N58A C57A C52A 117.3(3) . . ?
C57A N58A C59A 121.3(3) . . ?
N58A C59A C60A 109.0(3) . . ?
C61A C60A C65A 118.2(4) . . ?
C61A C60A C59A 120.2(4) . . ?
C65A C60A C59A 121.4(4) . . ?
C60A C61A C62A 121.2(4) . . ?
C63A C62A C61A 120.2(4) . . ?
C64A C63A C62A 119.0(3) . . ?
C64A C63A C66A 121.0(4) . . ?
C62A C63A C66A 120.1(4) . . ?
C63A C64A C65A 120.2(4) . . ?
C60A C65A C64A 121.3(4) . . ?
N67A C66A C63A 110.7(3) . . ?
C68A N67A C66A 122.2(3) . . ?
O68A C68A N67A 123.1(3) . . ?
O68A C68A C69A 119.6(3) . . ?
N67A C68A C69A 117.3(3) . . ?
C74A C69A C70A 119.9(3) . . ?
C74A C69A C68A 118.8(3) . . ?
C70A C69A C68A 121.2(3) . . ?
C71A C70A C69A 120.8(3) . . ?
C70A C71A C72A 119.0(3) . . ?
C70A C71A C75A 117.9(3) . . ?
C72A C71A C75A 123.0(3) . . ?
C73A C72A C71A 120.2(3) . . ?
C72A C73A C74A 120.5(3) . . ?
C69A C74A C73A 119.6(3) . . ?
O75A C75A N76A 122.3(3) . . ?
O75A C75A C71A 120.2(3) . . ?
N76A C75A C71A 117.6(3) . . ?
C75A N76A C77A 119.5(3) . . ?
N76A C77A C78A 113.3(3) . . ?
C79A C78A C83A 117.9(3) . . ?
C79A C78A C77A 121.3(4) . . ?
C83A C78A C77A 120.8(3) . . ?
C78A C79A C80A 121.1(4) . . ?
C81A C80A C79A 120.6(3) . . ?
C80A C81A C82A 118.9(3) . . ?
C80A C81A C84A 122.4(3) . . ?
C82A C81A C84A 118.6(3) . . ?
C83A C82A C81A 120.3(4) . . ?
C78A C83A C82A 121.2(4) . . ?
N85A C84A C81A 113.8(3) . . ?
C86A N85A C84A 120.1(3) . . ?
O86A C86A N85A 121.9(3) . . ?
O86A C86A C56A 120.0(3) . . ?
N85A C86A C56A 118.1(3) . . ?
C2B C1B C6B 119.1(3) . . ?
C2B C1B C7B 121.3(3) . . ?
C6B C1B C7B 119.3(3) . . ?
C1B C2B C3B 121.2(3) . . ?
C2B C3B C4B 119.0(3) . . ?
C2B C3B C26B 119.3(3) . . ?
C4B C3B C26B 121.7(3) . . ?
C5B C4B C3B 120.5(3) . . ?
C6B C5B C4B 119.7(3) . . ?
C6B C5B C34B 121.6(3) . . ?
C4B C5B C34B 118.7(3) . . ?
C5B C6B C1B 120.4(3) . . ?
O7B C7B N8B 121.2(3) . . ?
O7B C7B C1B 121.3(3) . . ?
N8B C7B C1B 117.4(3) . . ?
C7B N8B C9B 121.5(3) . . ?
N8B C9B C10B 112.6(3) . . ?
O10B C10B N11B 122.7(3) . . ?
O10B C10B C9B 122.4(3) . . ?
N11B C10B C9B 114.8(3) . . ?
C10B N11B C12B 122.9(3) . . ?
N11B C12B C13B 110.5(3) . . ?
C20B C13B C14B 114.4(3) . . ?
C20B C13B C12B 113.4(3) . . ?
C14B C13B C12B 108.9(3) . . ?
C15B C14B C19B 117.1(4) . . ?
C15B C14B C13B 120.9(4) . . ?
C19B C14B C13B 122.0(4) . . ?
C14B C15B C16B 122.0(4) . . ?
C17B C16B C15B 119.3(4) . . ?
C16B C17B C18B 119.9(4) . . ?
C17B C18B C19B 120.1(4) . . ?
C18B C19B C14B 121.6(4) . . ?
C25B C20B C21B 116.0(4) . . ?
C25B C20B C13B 123.3(3) . . ?
C21B C20B C13B 120.7(4) . . ?
C22B C21B C20B 121.0(4) . . ?
C23B C22B C21B 120.7(4) . . ?
C24B C23B C22B 120.0(4) . . ?
C23B C24B C25B 119.4(4) . . ?
C20B C25B C24B 122.9(4) . . ?
C27B C26B C3B 175.7(4) . . ?
C26B C27B C28B 178.9(5) . . ?
C33B C28B C29B 117.2(4) . . ?
C33B C28B C27B 122.6(4) . . ?
C29B C28B C27B 120.1(4) . . ?
N30B C29B C28B 124.3(4) . . ?
C29B N30B C31B 116.2(4) . . ?
N30B C31B C32B 123.7(4) . . ?
C33B C32B C31B 119.7(5) . . ?
C32B C33B C28B 118.8(4) . . ?
C35B C34B C5B 176.3(4) . . ?
C34B C35B C36B 175.6(5) . . ?
C37B C36B C41B 116.4(3) . . ?
C37B C36B C35B 121.8(4) . . ?
C41B C36B C35B 121.6(4) . . ?
N38B C37B C36B 124.5(4) . . ?
C39B N38B C37B 116.8(4) . . ?
N38B C39B C40B 124.3(4) . . ?
C39B C40B C41B 118.3(4) . . ?
C36B C41B C40B 119.5(4) . . ?
C52B C51B C56B 122.2(3) . . ?
C51B C52B C53B 118.0(3) . . ?
C51B C52B C57B 122.5(3) . . ?
C53B C52B C57B 119.4(3) . . ?
C54B C53B C52B 120.6(3) . . ?
C53B C54B C55B 120.5(3) . . ?
C56B C55B C54B 119.4(4) . . ?
C55B C56B C51B 119.4(3) . . ?
C55B C56B C86B 124.1(3) . . ?
C51B C56B C86B 116.5(3) . . ?
O57B C57B N58B 122.7(3) . . ?
O57B C57B C52B 120.9(3) . . ?
N58B C57B C52B 116.4(3) . . ?
C57B N58B C59B 121.8(3) . . ?
N58B C59B C60B 109.7(3) . . ?
C65B C60B C61B 117.5(4) . . ?
C65B C60B C59B 122.0(4) . . ?
C61B C60B C59B 120.5(5) . . ?
C60B C61B C62B 120.3(5) . . ?
C63B C62B C61B 120.9(4) . . ?
C62B C63B C64B 118.7(4) . . ?
C62B C63B C66B 119.5(4) . . ?
C64B C63B C66B 121.8(4) . . ?
C63B C64B C65B 120.3(5) . . ?
C60B C65B C64B 122.3(4) . . ?
N67B C66B C63B 109.9(3) . . ?
C68B N67B C66B 123.0(3) . . ?
O68B C68B N67B 123.5(3) . . ?
O68B C68B C69B 121.2(3) . . ?
N67B C68B C69B 115.3(3) . . ?
C74B C69B C70B 119.1(3) . . ?
C74B C69B C68B 119.1(3) . . ?
C70B C69B C68B 121.8(3) . . ?
C71B C70B C69B 121.1(3) . . ?
C70B C71B C72B 119.3(3) . . ?
C70B C71B C75B 117.8(3) . . ?
C72B C71B C75B 122.9(3) . . ?
C73B C72B C71B 119.4(3) . . ?
C74B C73B C72B 120.5(3) . . ?
C73B C74B C69B 120.5(3) . . ?
O75B C75B N76B 122.4(3) . . ?
O75B C75B C71B 120.7(3) . . ?
N76B C75B C71B 116.9(3) . . ?
C75B N76B C77B 121.9(3) . . ?
N76B C77B C78B 113.7(3) . . ?
C83B C78B C79B 117.3(4) . . ?
C83B C78B C77B 121.6(3) . . ?
C79B C78B C77B 121.1(4) . . ?
C80B C79B C78B 121.2(4) . . ?
C79B C80B C81B 121.5(3) . . ?
C80B C81B C82B 117.4(4) . . ?
C80B C81B C84B 121.9(3) . . ?
C82B C81B C84B 120.6(4) . . ?
C83B C82B C81B 121.0(4) . . ?
C78B C83B C82B 121.5(3) . . ?
N85B C84B C81B 113.5(3) . . ?
C86B N85B C84B 120.1(3) . . ?
O86B C86B N85B 120.9(3) . . ?
O86B C86B C56B 121.4(3) . . ?
N85B C86B C56B 117.7(3) . . ?

loop_
_geom_bond_atom_site_label_1
_geom_bond_atom_site_label_2
_geom_bond_distance
_geom_bond_site_symmetry_2
_geom_bond_publ_flag
C1A C6A 1.379(4) . ?
C1A C2A 1.380(5) . ?
C1A C7A 1.506(5) . ?
C2A C3A 1.388(5) . ?
C3A C4A 1.398(5) . ?
C3A C26A 1.438(6) . ?
C4A C5A 1.403(5) . ?
C5A C6A 1.396(5) . ?
C5A C34A 1.450(5) . ?
O7A C7A 1.236(4) . ?
C7A N8A 1.334(4) . ?
N8A C9A 1.437(4) . ?
C9A C10A 1.526(4) . ?
C10A O10A 1.235(3) . ?
C10A N11A 1.325(4) . ?
N11A C12A 1.462(4) . ?
C12A C13A 1.537(4) . ?
C13A C20A 1.518(4) . ?
C13A C14A 1.521(4) . ?
C14A C15A 1.385(5) . ?
C14A C19A 1.390(5) . ?
C15A C16A 1.392(5) . ?
C16A C17A 1.371(5) . ?
C17A C18A 1.381(6) . ?
C18A C19A 1.392(5) . ?
C20A C21A 1.373(5) . ?
C20A C25A 1.391(5) . ?
C21A C22A 1.410(6) . ?
C22A C23A 1.371(7) . ?
C23A C24A 1.357(7) . ?
C24A C25A 1.376(6) . ?
C26A C27A 1.189(5) . ?
C27A C28A 1.434(5) . ?
C27A C28' 1.478(15) . ?
C28A C29A 1.3900 . ?
C28A C33A 1.3900 . ?
C29A N30A 1.3900 . ?
N30A C31A 1.3900 . ?
C31A C32A 1.3900 . ?
C32A C33A 1.3900 . ?
C28' C29' 1.3900 . ?
C28' C33' 1.3900 . ?
C29' N30' 1.3900 . ?
N30' C31' 1.3900 . ?
C31' C32' 1.3900 . ?
C32' C33' 1.3900 . ?
C34A C35A 1.189(5) . ?
C35A C36A 1.434(5) . ?
C36A C37A 1.379(5) . ?
C36A C41A 1.397(5) . ?
C37A N38A 1.340(5) . ?
N38A C39A 1.339(5) . ?
C39A C40A 1.362(5) . ?
C40A C41A 1.368(5) . ?
C51A C56A 1.367(4) . ?
C51A C52A 1.389(4) . ?
C52A C53A 1.400(4) . ?
C52A C57A 1.491(5) . ?
C53A C54A 1.377(5) . ?
C54A C55A 1.380(5) . ?
C55A C56A 1.389(4) . ?
C56A C86A 1.505(4) . ?
O57A C57A 1.242(4) . ?
C57A N58A 1.329(4) . ?
N58A C59A 1.464(4) . ?
C59A C60A 1.508(5) . ?
C60A C61A 1.368(5) . ?
C60A C65A 1.385(6) . ?
C61A C62A 1.393(5) . ?
C62A C63A 1.388(6) . ?
C63A C64A 1.373(5) . ?
C63A C66A 1.511(5) . ?
C64A C65A 1.389(5) . ?
C66A N67A 1.454(4) . ?
N67A C68A 1.336(4) . ?
O68A C68A 1.237(4) . ?
C68A C69A 1.505(5) . ?
C69A C74A 1.379(4) . ?
C69A C70A 1.383(4) . ?
C70A C71A 1.383(4) . ?
C71A C72A 1.386(4) . ?
C71A C75A 1.502(5) . ?
C72A C73A 1.381(5) . ?
C73A C74A 1.381(5) . ?
C75A O75A 1.236(4) . ?
C75A N76A 1.339(4) . ?
N76A C77A 1.465(4) . ?
C77A C78A 1.502(5) . ?
C78A C79A 1.383(5) . ?
C78A C83A 1.383(5) . ?
C79A C80A 1.391(5) . ?
C80A C81A 1.368(5) . ?
C81A C82A 1.388(5) . ?
C81A C84A 1.529(5) . ?
C82A C83A 1.386(5) . ?
C84A N85A 1.452(4) . ?
N85A C86A 1.338(4) . ?
O86A C86A 1.235(4) . ?
C1B C2B 1.387(5) . ?
C1B C6B 1.405(5) . ?
C1B C7B 1.469(5) . ?
C2B C3B 1.393(5) . ?
C3B C4B 1.397(5) . ?
C3B C26B 1.435(5) . ?
C4B C5B 1.393(5) . ?
C5B C6B 1.389(5) . ?
C5B C34B 1.433(5) . ?
O7B C7B 1.240(4) . ?
C7B N8B 1.335(4) . ?
N8B C9B 1.458(4) . ?
C9B C10B 1.500(5) . ?
O10B C10B 1.231(4) . ?
C10B N11B 1.329(4) . ?
N11B C12B 1.455(4) . ?
C12B C13B 1.542(5) . ?
C13B C20B 1.498(5) . ?
C13B C14B 1.531(5) . ?
C14B C15B 1.377(5) . ?
C14B C19B 1.388(5) . ?
C15B C16B 1.387(6) . ?
C16B C17B 1.372(6) . ?
C17B C18B 1.373(6) . ?
C18B C19B 1.374(6) . ?
C20B C25B 1.384(5) . ?
C20B C21B 1.402(5) . ?
C21B C22B 1.395(6) . ?
C22B C23B 1.367(6) . ?
C23B C24B 1.360(6) . ?
C24B C25B 1.395(5) . ?
C26B C27B 1.194(5) . ?
C27B C28B 1.426(5) . ?
C28B C33B 1.386(5) . ?
C28B C29B 1.398(5) . ?
C29B N30B 1.321(5) . ?
N30B C31B 1.340(6) . ?
C31B C32B 1.361(7) . ?
C32B C33B 1.358(6) . ?
C34B C35B 1.190(5) . ?
C35B C36B 1.433(5) . ?
C36B C37B 1.376(5) . ?
C36B C41B 1.383(5) . ?
C37B N38B 1.333(5) . ?
N38B C39B 1.313(6) . ?
C39B C40B 1.349(6) . ?
C40B C41B 1.383(6) . ?
C51B C52B 1.382(5) . ?
C51B C56B 1.389(5) . ?
C52B C53B 1.390(5) . ?
C52B C57B 1.484(5) . ?
C53B C54B 1.387(5) . ?
C54B C55B 1.394(5) . ?
C55B C56B 1.381(5) . ?
C56B C86B 1.496(5) . ?
C57B O57B 1.227(4) . ?
C57B N58B 1.329(4) . ?
N58B C59B 1.475(5) . ?
C59B C60B 1.513(6) . ?
C60B C65B 1.366(6) . ?
C60B C61B 1.367(6) . ?
C61B C62B 1.409(6) . ?
C62B C63B 1.357(6) . ?
C63B C64B 1.364(6) . ?
C63B C66B 1.521(6) . ?
C64B C65B 1.380(6) . ?
C66B N67B 1.459(4) . ?
N67B C68B 1.334(4) . ?
O68B C68B 1.233(4) . ?
C68B C69B 1.502(5) . ?
C69B C74B 1.384(5) . ?
C69B C70B 1.387(5) . ?
C70B C71B 1.382(4) . ?
C71B C72B 1.397(4) . ?
C71B C75B 1.496(5) . ?
C72B C73B 1.389(5) . ?
C73B C74B 1.378(5) . ?
C75B O75B 1.241(4) . ?
C75B N76B 1.334(4) . ?
N76B C77B 1.476(4) . ?
C77B C78B 1.515(5) . ?
C78B C83B 1.374(5) . ?
C78B C79B 1.390(5) . ?
C79B C80B 1.374(6) . ?
C80B C81B 1.376(5) . ?
C81B C82B 1.384(5) . ?
C81B C84B 1.506(5) . ?
C82B C83B 1.382(5) . ?
C84B N85B 1.469(4) . ?
N85B C86B 1.337(5) . ?
C86B O86B 1.230(4) . ?

loop_
_geom_hbond_atom_site_label_D
_geom_hbond_atom_site_label_H
_geom_hbond_atom_site_label_A
_geom_hbond_distance_DH
_geom_hbond_distance_HA
_geom_hbond_distance_DA
_geom_hbond_angle_DHA
_geom_hbond_site_symmetry_A
_geom_hbond_publ_flag
N8A H8A O86A 0.9000(1) 1.983(4) 2.815(3) 153.2(6) . yes
N11A H11A O75A 0.9000(1) 1.989(5) 2.870(3) 165.7(17) . yes
N58A H58A O10A 0.9000(1) 2.018(4) 2.899(3) 165.6(12) . yes
N67A H67A O7A 0.9000(1) 1.962(7) 2.805(3) 155.3(15) . yes
N76A H76A O57A 0.9000(1) 1.976(4) 2.868(4) 171.2(11) 4_566 yes
N85A H85A O68A 0.9000(1) 1.904(4) 2.785(3) 165.6(9) 2_646 yes
N8B H8B O86B 0.9000(1) 1.920(5) 2.771(3) 157.0(9) . yes
N11B H11B O75B 0.9000(2) 1.944(4) 2.841(3) 174.6(17) . yes
N58B H58B O10B 0.9000(3) 2.043(4) 2.933(3) 170.0(6) . yes
N67B H67B O7B 0.9000(1) 1.913(3) 2.808(3) 172.7(13) . yes
N76B H76B O57B 0.9000(1) 1.974(5) 2.815(3) 154.9(9) 2_756 yes
N85B H85B O68B 0.9000(1) 1.974(4) 2.847(4) 163.1(6) 4_565 yes
